data_4027641
loop_
_publ_author_name
'Stephen Hanessian'
'Ramkrishna Reddy Vakiti'
'St\'ephane Dorich'
'Shyamapada Banerjee'
'Beno\^it Desch\^enes-Simard'

_publ_section_title
;
 Total Synthesis of Pactamycin and Pactamycate: A Detailed Account
;
_journal_name_full 'Journal of Organic Chemistry'
_journal_page_first 9458
_journal_page_last 9472
_journal_paper_doi 10.1021/jo301638z
_journal_volume 77
_journal_year 2012
_chemical_absolute_configuration rmad
_chemical_compound_source 'Synthesized by the authors. See text'
_chemical_formula_moiety 'C17 H22 N4 O6'
_chemical_formula_sum 'C17 H22 N4 O6'
_chemical_formula_weight 378.39
_chemical_name_systematic
; 
 ? 
;
_space_group_IT_number 4
_symmetry_cell_setting monoclinic
_symmetry_space_group_name_Hall 'P 2yb'
_symmetry_space_group_name_H-M 'P 1 21 1'
_atom_sites_solution_hydrogens geom
_atom_sites_solution_primary direct
_atom_sites_solution_secondary difmap
_audit_creation_method SHELXL-97
_cell_angle_alpha 90
_cell_angle_beta 92.706(1)
_cell_angle_gamma 90
_cell_formula_units_Z 4
_cell_length_a 7.0802(1)
_cell_length_b 34.2482(4)
_cell_length_c 7.5495(1)
_cell_measurement_reflns_used 21588
_cell_measurement_temperature 200
_cell_measurement_theta_max 72.15
_cell_measurement_theta_min 2.58
_cell_volume 1828.59(4)
_computing_cell_refinement 'SAINT V7.60A(Bruker AXS, 2008)'
_computing_data_collection 'APEX2  (Bruker AXS, 2008)'
_computing_data_reduction 'SAINT V7.60A(Bruker AXS, 2008)'
_computing_molecular_graphics 'SHELXTL v6.12 (Bruker AXS, 2001)'
_computing_publication_material 'UdMX (Maris, 2004)'
_computing_structure_refinement 'SHELXL97 (Sheldrick, 2008)'
_computing_structure_solution 'SHELXS97 (Sheldrick, 2008)'
_diffrn_ambient_temperature 200
_diffrn_detector_area_resol_mean 5.5
_diffrn_measured_fraction_theta_full 0.979
_diffrn_measured_fraction_theta_max 0.979
_diffrn_measurement_device_type 'Bruker Smart 6000'
_diffrn_measurement_method \w
_diffrn_radiation_monochromator 'Helios optics'
_diffrn_radiation_source 'Rotating Anode'
_diffrn_radiation_type CuK\a
_diffrn_radiation_wavelength 1.54178
_diffrn_reflns_av_R_equivalents 0.034
_diffrn_reflns_av_sigmaI/netI 0.0251
_diffrn_reflns_limit_h_max 7
_diffrn_reflns_limit_h_min -8
_diffrn_reflns_limit_k_max 41
_diffrn_reflns_limit_k_min -42
_diffrn_reflns_limit_l_max 9
_diffrn_reflns_limit_l_min -9
_diffrn_reflns_number 24164
_diffrn_reflns_theta_full 72.55
_diffrn_reflns_theta_max 72.55
_diffrn_reflns_theta_min 2.58
_exptl_absorpt_coefficient_mu 0.888
_exptl_absorpt_correction_T_max 0.9232
_exptl_absorpt_correction_T_min 0.7071
_exptl_absorpt_correction_type multi-scan
_exptl_absorpt_process_details 'Sadabs (Sheldrick, 1996)'
_exptl_crystal_colour Colorless
_exptl_crystal_density_diffrn 1.374
_exptl_crystal_description block
_exptl_crystal_F_000 800
_exptl_crystal_size_max 0.19
_exptl_crystal_size_mid 0.16
_exptl_crystal_size_min 0.09
_refine_diff_density_max 0.256
_refine_diff_density_min -0.242
_refine_diff_density_rms 0.049
_refine_ls_abs_structure_details 'Flack H D (1983), 3271 Friedel Pairs'
_refine_ls_abs_structure_Flack 0.09(10)
_refine_ls_extinction_coef 0.0013(3)
_refine_ls_extinction_expression Fc^*^=kFc[1+0.001xFc^2^\l^3^/sin(2\q)]^-1/4^
_refine_ls_extinction_method SHELXL
_refine_ls_goodness_of_fit_ref 1.033
_refine_ls_hydrogen_treatment constr
_refine_ls_matrix_type full
_refine_ls_number_parameters 522
_refine_ls_number_reflns 6968
_refine_ls_number_restraints 56
_refine_ls_restrained_S_all 1.044
_refine_ls_R_factor_all 0.0374
_refine_ls_R_factor_gt 0.0364
_refine_ls_shift/su_max 0.001
_refine_ls_shift/su_mean 0.000
_refine_ls_structure_factor_coef Fsqd
_refine_ls_weighting_details 'calc w=1/[\s^2^(Fo^2^)+(0.0733P)^2^] where P=(Fo^2^+2Fc^2^)/3'
_refine_ls_weighting_scheme calc
_refine_ls_wR_factor_gt 0.0960
_refine_ls_wR_factor_ref 0.0970
_reflns_number_gt 6673
_reflns_number_total 6968
_reflns_threshold_expression I>2\s(I)
_cod_data_source_file jo301638z_si_008.cif
_cod_data_source_block bent88
_cod_database_code 4027641

loop_
_symmetry_equiv_pos_as_xyz
'x, y, z'
'-x, y+1/2, -z'

loop_
_atom_site_label
_atom_site_type_symbol
_atom_site_fract_x
_atom_site_fract_y
_atom_site_fract_z
_atom_site_U_iso_or_equiv
_atom_site_adp_type
_atom_site_occupancy
_atom_site_symmetry_multiplicity
_atom_site_calc_flag
_atom_site_refinement_flags
_atom_site_disorder_assembly
_atom_site_disorder_group
O11 O 0.44211(17) 0.59733(3) 0.46094(15) 0.0322(2) Uani 1 1 d . A .
H11 H 0.3606 0.5985 0.3765 0.048 Uiso 1 1 calc R . .
O12 O 0.25123(16) 0.56393(3) 0.85942(15) 0.0319(2) Uani 1 1 d . . .
H12 H 0.2437 0.5395 0.8518 0.048 Uiso 1 1 calc R . .
O13 O 0.76076(17) 0.57328(4) 0.78546(17) 0.0370(3) Uani 1 1 d . . .
H13 H 0.7990 0.5903 0.8586 0.056 Uiso 1 1 calc R . .
O14 O 0.26393(18) 0.64143(3) 0.73499(16) 0.0357(3) Uani 1 1 d . A .
H14 H 0.2633 0.6413 0.6237 0.054 Uiso 1 1 calc R . .
O15 O 0.6845(2) 0.45220(4) 0.8098(2) 0.0419(3) Uani 1 1 d . A .
O16 O 0.1027(2) 0.32215(4) 1.0101(2) 0.0486(4) Uani 1 1 d . A .
N11 N 0.4291(2) 0.49157(4) 0.8004(2) 0.0326(3) Uani 1 1 d . A .
C12 C 0.5486(11) 0.53330(18) 0.5535(5) 0.0343(5) Uani 0.415(7) 1 d PD A 1
H12B H 0.6682 0.5461 0.5186 0.041 Uiso 0.415(7) 1 calc PR A 1
N12 N 0.5017(10) 0.5027(3) 0.4213(16) 0.0574(10) Uani 0.415(7) 1 d PD A 1
N13 N 0.3368(12) 0.4967(5) 0.377(2) 0.0536(8) Uani 0.415(7) 1 d PDU A 1
N14 N 0.1921(9) 0.4829(2) 0.3373(11) 0.0657(10) Uani 0.415(7) 1 d PDU A 1
C32 C 0.5326(8) 0.53053(13) 0.5512(4) 0.0343(5) Uani 0.585(7) 1 d PD A 2
H12C H 0.6514 0.5414 0.5045 0.041 Uiso 0.585(7) 1 calc PR A 2
N32 N 0.4723(8) 0.4990(2) 0.4289(11) 0.0574(10) Uani 0.585(7) 1 d PD A 2
N33 N 0.3129(9) 0.4989(3) 0.3624(15) 0.0536(8) Uani 0.585(7) 1 d PDU A 2
N34 N 0.1796(6) 0.49875(16) 0.2674(7) 0.0657(10) Uani 0.585(7) 1 d PDU A 2
C11 C 0.5853(2) 0.51617(5) 0.7416(2) 0.0310(3) Uani 1 1 d D . .
C13 C 0.3996(2) 0.56570(5) 0.5739(2) 0.0292(3) Uani 1 1 d D . .
H13A H 0.2702 0.5554 0.5425 0.035 Uiso 1 1 calc R A 1
C14 C 0.4163(2) 0.57713(5) 0.7735(2) 0.0282(3) Uani 1 1 d . A .
C15 C 0.5954(2) 0.55492(5) 0.8478(2) 0.0290(3) Uani 1 1 d . A .
C16 C 0.6043(3) 0.54982(6) 1.0470(2) 0.0386(4) Uani 1 1 d . . .
H16A H 0.7247 0.5375 1.0847 0.058 Uiso 1 1 calc R A .
H16B H 0.4995 0.5332 1.0813 0.058 Uiso 1 1 calc R . .
H16C H 0.5947 0.5754 1.1040 0.058 Uiso 1 1 calc R . .
C17 C 0.4275(2) 0.62115(5) 0.8051(2) 0.0325(3) Uani 1 1 d . . .
H17A H 0.4423 0.6261 0.9342 0.039 Uiso 1 1 calc R A .
H17B H 0.5409 0.6316 0.7494 0.039 Uiso 1 1 calc R . .
C18 C 0.7636(3) 0.49011(5) 0.7675(3) 0.0372(4) Uani 1 1 d . A .
H18 H 0.8409 0.4998 0.8728 0.045 Uiso 1 1 calc R . .
C19 C 0.8907(3) 0.48586(7) 0.6129(3) 0.0497(5) Uani 1 1 d . . .
H19A H 0.9929 0.4675 0.6445 0.075 Uiso 1 1 calc R A .
H19B H 0.9446 0.5113 0.5848 0.075 Uiso 1 1 calc R . .
H19C H 0.8167 0.4760 0.5094 0.075 Uiso 1 1 calc R . .
C110 C 0.4983(3) 0.45757(5) 0.8317(2) 0.0334(4) Uani 1 1 d . . .
C111 C 0.3931(3) 0.42302(5) 0.8870(2) 0.0351(4) Uani 1 1 d . A .
C112 C 0.2076(3) 0.42597(5) 0.9356(3) 0.0393(4) Uani 1 1 d . . .
H112 H 0.1491 0.4509 0.9383 0.047 Uiso 1 1 calc R A .
C113 C 0.1057(3) 0.39308(6) 0.9805(3) 0.0411(4) Uani 1 1 d . A .
H113 H -0.0210 0.3955 1.0151 0.049 Uiso 1 1 calc R . .
C114 C 0.1905(3) 0.35648(5) 0.9745(2) 0.0384(4) Uani 1 1 d . . .
C115 C 0.3780(3) 0.35338(5) 0.9303(3) 0.0430(4) Uani 1 1 d . A .
H115 H 0.4376 0.3285 0.9311 0.052 Uiso 1 1 calc R . .
C116 C 0.4790(3) 0.38627(5) 0.8852(3) 0.0411(4) Uani 1 1 d . . .
H116 H 0.6066 0.3839 0.8529 0.049 Uiso 1 1 calc R A .
C117 C -0.0968(3) 0.32264(6) 1.0253(3) 0.0516(5) Uani 1 1 d . . .
H11A H -0.1287 0.3396 1.1241 0.077 Uiso 1 1 calc R A .
H11B H -0.1417 0.2961 1.0472 0.077 Uiso 1 1 calc R . .
H11C H -0.1576 0.3326 0.9150 0.077 Uiso 1 1 calc R . .
O21 O 0.96466(17) 0.63436(4) -0.06107(15) 0.0323(3) Uani 1 1 d . B .
H21 H 1.0515 0.6338 -0.1331 0.048 Uiso 1 1 calc R . .
O22 O 1.16390(16) 0.66277(3) 0.36113(15) 0.0321(2) Uani 1 1 d . . .
H22 H 1.1515 0.6867 0.3822 0.048 Uiso 1 1 calc R . .
O23 O 0.65644(17) 0.64728(3) 0.25737(15) 0.0326(3) Uani 1 1 d . . .
H23 H 0.6062 0.6339 0.3355 0.049 Uiso 1 1 calc R . .
O24 O 1.17103(19) 0.58783(4) 0.21468(17) 0.0387(3) Uani 1 1 d . B .
H24 H 1.1659 0.5877 0.1033 0.058 Uiso 1 1 calc R . .
O25 O 0.70799(17) 0.77074(3) 0.32128(16) 0.0352(3) Uani 1 1 d . B .
O26 O 1.2958(3) 0.89760(4) 0.6100(2) 0.0609(4) Uani 1 1 d . B .
N21 N 0.9682(2) 0.73268(4) 0.31797(18) 0.0301(3) Uani 1 1 d . B .
N22 N 0.9201(2) 0.72952(5) -0.0561(2) 0.0396(3) Uani 1 1 d D . .
N23 N 0.8059(3) 0.74315(5) -0.1663(2) 0.0407(4) Uani 0.936(3) 1 d PD B 3
N24 N 0.7119(3) 0.75833(7) -0.2722(3) 0.0592(6) Uani 0.936(3) 1 d PD B 3
N43 N 1.057(2) 0.7242(3) -0.145(2) 0.0407(4) Uani 0.064(3) 1 d PD B 4
N44 N 1.185(3) 0.7294(8) -0.232(3) 0.0592(6) Uani 0.064(3) 1 d PD B 4
C21 C 0.8123(2) 0.70806(5) 0.2443(2) 0.0281(3) Uani 1 1 d . . .
C22 C 0.8519(2) 0.69643(4) 0.0509(2) 0.0296(3) Uani 1 1 d D B .
H22A H 0.7340 0.6855 -0.0079 0.035 Uiso 1 1 calc R . .
C23 C 1.0032(2) 0.66417(5) 0.0673(2) 0.0286(3) Uani 1 1 d . . .
H23A H 1.1300 0.6758 0.0476 0.034 Uiso 1 1 calc R B .
C24 C 0.9997(2) 0.64888(4) 0.2619(2) 0.0273(3) Uani 1 1 d . B .
C25 C 0.8177(2) 0.66738(5) 0.3346(2) 0.0278(3) Uani 1 1 d . B .
C26 C 0.8152(3) 0.66793(6) 0.5350(2) 0.0359(4) Uani 1 1 d . . .
H26A H 0.6991 0.6806 0.5711 0.054 Uiso 1 1 calc R B .
H26B H 0.9252 0.6824 0.5835 0.054 Uiso 1 1 calc R . .
H26C H 0.8197 0.6411 0.5800 0.054 Uiso 1 1 calc R . .
C27 C 1.0019(3) 0.60475(5) 0.2766(2) 0.0336(3) Uani 1 1 d . . .
H27A H 0.9889 0.5973 0.4022 0.040 Uiso 1 1 calc R B .
H27B H 0.8919 0.5940 0.2070 0.040 Uiso 1 1 calc R . .
C28 C 0.6323(2) 0.73218(5) 0.2754(2) 0.0324(3) Uani 1 1 d . B .
H28 H 0.5717 0.7213 0.3818 0.039 Uiso 1 1 calc R . .
C29 C 0.4825(3) 0.73577(6) 0.1274(3) 0.0431(4) Uani 1 1 d . . .
H29A H 0.3733 0.7499 0.1704 0.065 Uiso 1 1 calc R B .
H29B H 0.4430 0.7097 0.0876 0.065 Uiso 1 1 calc R . .
H29C H 0.5339 0.7501 0.0282 0.065 Uiso 1 1 calc R . .
C210 C 0.8965(2) 0.76595(5) 0.3533(2) 0.0303(3) Uani 1 1 d . . .
C211 C 1.0028(3) 0.79991(5) 0.4238(2) 0.0335(4) Uani 1 1 d . B .
C212 C 1.1963(3) 0.79739(6) 0.4582(3) 0.0400(4) Uani 1 1 d . . .
H212 H 1.2590 0.7733 0.4402 0.048 Uiso 1 1 calc R B .
C213 C 1.3006(3) 0.82965(6) 0.5188(3) 0.0434(4) Uani 1 1 d . B .
H213 H 1.4333 0.8276 0.5416 0.052 Uiso 1 1 calc R . .
C214 C 1.2087(3) 0.86472(6) 0.5454(3) 0.0448(5) Uani 1 1 d . . .
C215 C 1.0152(3) 0.86740(6) 0.5149(3) 0.0481(5) Uani 1 1 d . B .
H215 H 0.9528 0.8914 0.5352 0.058 Uiso 1 1 calc R . .
C216 C 0.9111(3) 0.83525(6) 0.4547(3) 0.0428(4) Uani 1 1 d . . .
H216 H 0.7780 0.8373 0.4347 0.051 Uiso 1 1 calc R B .
C217 C 1.4955(4) 0.89805(7) 0.6275(3) 0.0604(6) Uani 1 1 d . . .
H21A H 1.5392 0.8764 0.7040 0.091 Uiso 1 1 calc R B .
H21B H 1.5379 0.9229 0.6802 0.091 Uiso 1 1 calc R . .
H21C H 1.5478 0.8951 0.5103 0.091 Uiso 1 1 calc R . .

loop_
_atom_site_aniso_label
_atom_site_aniso_U_11
_atom_site_aniso_U_22
_atom_site_aniso_U_33
_atom_site_aniso_U_23
_atom_site_aniso_U_13
_atom_site_aniso_U_12
O11 0.0363(6) 0.0290(6) 0.0310(6) 0.0054(4) -0.0005(4) -0.0029(4)
O12 0.0338(6) 0.0278(6) 0.0349(6) 0.0003(5) 0.0078(4) -0.0043(4)
O13 0.0327(6) 0.0364(7) 0.0424(7) -0.0054(5) 0.0060(5) -0.0074(5)
O14 0.0454(7) 0.0294(6) 0.0329(6) 0.0006(5) 0.0089(5) 0.0044(5)
O15 0.0438(8) 0.0298(7) 0.0524(8) 0.0062(5) 0.0064(6) 0.0068(5)
O16 0.0538(9) 0.0297(7) 0.0618(9) 0.0067(6) -0.0019(7) -0.0076(6)
N11 0.0364(8) 0.0233(7) 0.0376(7) 0.0014(5) -0.0033(6) -0.0011(5)
C12 0.0484(13) 0.0244(9) 0.0297(8) -0.0049(7) -0.0019(7) 0.0019(9)
N12 0.084(2) 0.0361(16) 0.0491(12) -0.0165(12) -0.0251(15) 0.0132(16)
N13 0.0595(17) 0.0477(14) 0.0551(18) -0.0226(13) 0.0178(13) -0.0180(14)
N14 0.0640(16) 0.061(2) 0.073(2) -0.0257(16) 0.0069(17) -0.0185(17)
C32 0.0484(13) 0.0244(9) 0.0297(8) -0.0049(7) -0.0019(7) 0.0019(9)
N32 0.084(2) 0.0361(16) 0.0491(12) -0.0165(12) -0.0251(15) 0.0132(16)
N33 0.0595(17) 0.0477(14) 0.0551(18) -0.0226(13) 0.0178(13) -0.0180(14)
N34 0.0640(16) 0.061(2) 0.073(2) -0.0257(16) 0.0069(17) -0.0185(17)
C11 0.0361(9) 0.0249(8) 0.0317(8) -0.0008(6) -0.0003(6) 0.0010(6)
C13 0.0326(8) 0.0247(8) 0.0301(7) 0.0001(6) 0.0012(6) -0.0043(6)
C14 0.0315(8) 0.0248(7) 0.0284(7) -0.0018(6) 0.0039(6) -0.0036(6)
C15 0.0311(8) 0.0277(8) 0.0283(7) -0.0021(6) 0.0024(5) -0.0033(6)
C16 0.0421(10) 0.0424(10) 0.0307(9) -0.0033(7) -0.0027(7) -0.0008(7)
C17 0.0370(9) 0.0272(8) 0.0339(8) -0.0025(6) 0.0054(6) -0.0043(6)
C18 0.0379(10) 0.0328(9) 0.0409(9) 0.0009(7) 0.0010(7) 0.0018(7)
C19 0.0446(12) 0.0497(12) 0.0559(12) 0.0046(10) 0.0142(9) 0.0096(9)
C110 0.0390(9) 0.0302(8) 0.0307(8) -0.0004(6) -0.0020(6) 0.0024(6)
C111 0.0454(10) 0.0265(8) 0.0331(8) 0.0022(7) -0.0017(7) 0.0014(7)
C112 0.0483(11) 0.0255(8) 0.0439(10) 0.0016(7) 0.0004(7) 0.0025(7)
C113 0.0428(10) 0.0348(10) 0.0457(10) -0.0013(8) 0.0011(8) -0.0008(7)
C114 0.0510(11) 0.0263(8) 0.0373(9) 0.0026(7) -0.0045(7) -0.0054(7)
C115 0.0494(11) 0.0237(8) 0.0554(11) 0.0017(8) -0.0045(8) 0.0024(7)
C116 0.0442(11) 0.0304(9) 0.0481(10) 0.0012(8) -0.0027(8) 0.0027(7)
C117 0.0594(14) 0.0390(11) 0.0573(12) -0.0048(9) 0.0111(10) -0.0104(9)
O21 0.0362(6) 0.0321(6) 0.0291(5) -0.0084(5) 0.0059(4) -0.0043(4)
O22 0.0319(6) 0.0295(6) 0.0342(6) -0.0025(5) -0.0039(4) -0.0014(4)
O23 0.0326(6) 0.0325(6) 0.0328(6) 0.0028(5) 0.0023(4) -0.0080(4)
O24 0.0467(7) 0.0362(7) 0.0327(6) -0.0060(5) -0.0043(5) 0.0101(5)
O25 0.0395(7) 0.0257(6) 0.0402(6) -0.0029(5) 0.0009(5) 0.0034(5)
O26 0.0747(12) 0.0331(8) 0.0732(11) -0.0084(7) -0.0129(9) -0.0121(7)
N21 0.0328(7) 0.0250(7) 0.0327(7) -0.0012(5) 0.0045(5) -0.0030(5)
N22 0.0521(9) 0.0324(8) 0.0349(7) 0.0079(6) 0.0084(7) -0.0019(6)
N23 0.0643(11) 0.0309(8) 0.0277(7) 0.0036(6) 0.0087(7) 0.0017(7)
N24 0.0871(16) 0.0505(11) 0.0397(10) 0.0124(9) 0.0010(10) 0.0109(10)
N43 0.0643(11) 0.0309(8) 0.0277(7) 0.0036(6) 0.0087(7) 0.0017(7)
N44 0.0871(16) 0.0505(11) 0.0397(10) 0.0124(9) 0.0010(10) 0.0109(10)
C21 0.0329(8) 0.0250(8) 0.0265(7) 0.0000(6) 0.0040(6) -0.0019(6)
C22 0.0365(8) 0.0254(8) 0.0270(7) 0.0030(6) 0.0045(6) -0.0024(6)
C23 0.0313(8) 0.0256(7) 0.0290(8) -0.0035(6) 0.0038(6) -0.0046(6)
C24 0.0292(8) 0.0250(7) 0.0277(7) -0.0004(6) -0.0001(6) -0.0018(6)
C25 0.0312(8) 0.0249(7) 0.0274(8) 0.0013(6) 0.0018(6) -0.0037(6)
C26 0.0448(10) 0.0350(9) 0.0283(8) 0.0026(6) 0.0052(7) -0.0008(7)
C27 0.0377(9) 0.0277(8) 0.0352(8) 0.0010(6) -0.0006(6) -0.0002(6)
C28 0.0347(9) 0.0281(8) 0.0347(8) -0.0003(6) 0.0043(6) 0.0001(6)
C29 0.0379(10) 0.0455(11) 0.0456(10) -0.0043(8) -0.0009(8) 0.0066(7)
C210 0.0365(8) 0.0276(8) 0.0270(7) 0.0006(6) 0.0045(6) -0.0011(6)
C211 0.0466(10) 0.0259(8) 0.0283(8) -0.0010(6) 0.0049(7) -0.0030(7)
C212 0.0467(11) 0.0313(9) 0.0426(10) -0.0066(7) 0.0089(8) -0.0041(7)
C213 0.0457(11) 0.0418(11) 0.0427(10) -0.0052(8) 0.0040(8) -0.0081(8)
C214 0.0644(13) 0.0302(9) 0.0395(10) -0.0020(7) -0.0008(9) -0.0105(8)
C215 0.0651(13) 0.0279(9) 0.0503(12) -0.0050(8) -0.0072(9) 0.0023(8)
C216 0.0520(12) 0.0325(10) 0.0435(10) -0.0038(8) -0.0019(8) 0.0027(8)
C217 0.0781(17) 0.0428(12) 0.0583(13) 0.0022(10) -0.0162(12) -0.0231(11)

loop_
_atom_type_symbol
_atom_type_description
_atom_type_scat_dispersion_real
_atom_type_scat_dispersion_imag
_atom_type_scat_source
C C 0.0181 0.0091 'International Tables Vol C Tables 4.2.6.8 and 6.1.1.4'
H H 0.0000 0.0000 'International Tables Vol C Tables 4.2.6.8 and 6.1.1.4'
N N 0.0311 0.0180 'International Tables Vol C Tables 4.2.6.8 and 6.1.1.4'
O O 0.0492 0.0322 'International Tables Vol C Tables 4.2.6.8 and 6.1.1.4'

loop_
_geom_angle_atom_site_label_1
_geom_angle_atom_site_label_2
_geom_angle_atom_site_label_3
_geom_angle
_geom_angle_publ_flag
C13 O11 H11 109.5 ?
C14 O12 H12 109.5 ?
C15 O13 H13 109.5 ?
C17 O14 H14 109.5 ?
C110 O15 C18 107.06(13) y
C114 O16 C117 118.00(16) y
C110 N11 C11 106.78(15) y
N12 C12 C13 116.4(6) y
N12 C12 C11 112.0(7) y
C13 C12 C11 105.5(3) y
N12 C12 H12B 107.5 ?
C13 C12 H12B 107.5 ?
C11 C12 H12B 107.5 ?
N13 N12 C12 119.2(4) y
N14 N13 N12 165.7(15) y
N32 C32 C13 118.8(4) y
N32 C32 C11 113.6(5) y
C13 C32 C11 105.47(19) y
N32 C32 H12C 106.0 ?
C13 C32 H12C 106.0 ?
C11 C32 H12C 106.0 ?
N33 N32 C32 119.9(4) y
N34 N33 N32 166.2(12) y
N11 C11 C12 113.4(4) y
N11 C11 C32 108.0(3) y
N11 C11 C15 110.53(14) y
C12 C11 C15 98.7(2) y
C32 C11 C15 102.2(2) y
N11 C11 C18 104.52(13) y
C12 C11 C18 115.7(2) y
C32 C11 C18 117.32(19) y
C15 C11 C18 114.21(14) y
O11 C13 C32 112.4(2) y
O11 C13 C12 108.9(3) y
O11 C13 C14 112.40(12) y
C32 C13 C14 106.55(16) y
C12 C13 C14 104.86(19) y
O11 C13 H13A 110.2 ?
C32 C13 H13A 104.8 ?
C12 C13 H13A 110.2 ?
C14 C13 H13A 110.2 ?
O12 C14 C17 106.12(13) y
O12 C14 C13 109.40(12) y
C17 C14 C13 113.62(13) y
O12 C14 C15 110.42(13) y
C17 C14 C15 112.91(13) y
C13 C14 C15 104.40(12) y
O13 C15 C16 112.46(14) y
O13 C15 C11 103.02(13) y
C16 C15 C11 114.46(14) y
O13 C15 C14 109.38(13) y
C16 C15 C14 114.14(14) y
C11 C15 C14 102.39(12) y
C15 C16 H16A 109.5 ?
C15 C16 H16B 109.5 ?
H16A C16 H16B 109.5 ?
C15 C16 H16C 109.5 ?
H16A C16 H16C 109.5 ?
H16B C16 H16C 109.5 ?
O14 C17 C14 112.68(14) y
O14 C17 H17A 109.1 ?
C14 C17 H17A 109.1 ?
O14 C17 H17B 109.1 ?
C14 C17 H17B 109.1 ?
H17A C17 H17B 107.8 ?
O15 C18 C19 109.39(16) y
O15 C18 C11 102.82(14) y
C19 C18 C11 117.92(16) y
O15 C18 H18 108.8 ?
C19 C18 H18 108.8 ?
C11 C18 H18 108.8 ?
C18 C19 H19A 109.5 ?
C18 C19 H19B 109.5 ?
H19A C19 H19B 109.5 ?
C18 C19 H19C 109.5 ?
H19A C19 H19C 109.5 ?
H19B C19 H19C 109.5 ?
N11 C110 O15 117.98(16) y
N11 C110 C111 126.13(17) y
O15 C110 C111 115.88(15) y
C112 C111 C116 119.16(18) y
C112 C111 C110 121.11(16) y
C116 C111 C110 119.70(18) y
C111 C112 C113 121.08(18) y
C111 C112 H112 119.5 ?
C113 C112 H112 119.5 ?
C112 C113 C114 119.51(19) y
C112 C113 H113 120.2 ?
C114 C113 H113 120.2 ?
O16 C114 C115 115.57(17) y
O16 C114 C113 124.69(19) y
C115 C114 C113 119.74(17) y
C116 C115 C114 120.49(17) y
C116 C115 H115 119.8 ?
C114 C115 H115 119.8 ?
C115 C116 C111 119.97(19) y
C115 C116 H116 120.0 ?
C111 C116 H116 120.0 ?
O16 C117 H11A 109.5 ?
O16 C117 H11B 109.5 ?
H11A C117 H11B 109.5 ?
O16 C117 H11C 109.5 ?
H11A C117 H11C 109.5 ?
H11B C117 H11C 109.5 ?
C23 O21 H21 109.5 ?
C24 O22 H22 109.5 ?
C25 O23 H23 109.5 ?
C27 O24 H24 109.5 ?
C210 O25 C28 106.27(12) y
C214 O26 C217 118.41(19) y
C210 N21 C21 106.86(14) y
N43 N22 N23 101.5(9) y
N43 N22 C22 118.3(5) y
N23 N22 C22 116.07(16) y
N24 N23 N22 173.7(2) y
N44 N43 N22 162.5(16) y
N21 C21 C28 104.16(13) y
N21 C21 C25 110.20(13) y
C28 C21 C25 114.64(13) y
N21 C21 C22 109.63(13) y
C28 C21 C22 117.82(13) y
C25 C21 C22 100.42(12) y
N22 C22 C23 110.39(13) y
N22 C22 C21 113.19(13) y
C23 C22 C21 105.33(13) y
N22 C22 H22A 109.3 ?
C23 C22 H22A 109.3 ?
C21 C22 H22A 109.3 ?
O21 C23 C22 110.43(13) y
O21 C23 C24 112.86(13) y
C22 C23 C24 105.94(13) y
O21 C23 H23A 109.2 ?
C22 C23 H23A 109.2 ?
C24 C23 H23A 109.2 ?
O22 C24 C27 106.68(13) y
O22 C24 C25 110.13(12) y
C27 C24 C25 112.66(14) y
O22 C24 C23 109.39(13) y
C27 C24 C23 113.80(13) y
C25 C24 C23 104.19(12) y
O23 C25 C26 111.44(13) y
O23 C25 C21 104.49(12) y
C26 C25 C21 115.25(13) y
O23 C25 C24 108.52(12) y
C26 C25 C24 113.95(14) y
C21 C25 C24 102.37(12) y
C25 C26 H26A 109.5 ?
C25 C26 H26B 109.5 ?
H26A C26 H26B 109.5 ?
C25 C26 H26C 109.5 ?
H26A C26 H26C 109.5 ?
H26B C26 H26C 109.5 ?
O24 C27 C24 112.73(15) y
O24 C27 H27A 109.0 ?
C24 C27 H27A 109.0 ?
O24 C27 H27B 109.0 ?
C24 C27 H27B 109.0 ?
H27A C27 H27B 107.8 ?
O25 C28 C29 109.83(15) y
O25 C28 C21 102.90(13) y
C29 C28 C21 119.15(14) y
O25 C28 H28 108.2 ?
C29 C28 H28 108.2 ?
C21 C28 H28 108.2 ?
C28 C29 H29A 109.5 ?
C28 C29 H29B 109.5 ?
H29A C29 H29B 109.5 ?
C28 C29 H29C 109.5 ?
H29A C29 H29C 109.5 ?
H29B C29 H29C 109.5 ?
N21 C210 O25 117.86(15) y
N21 C210 C211 125.30(16) y
O25 C210 C211 116.84(14) y
C212 C211 C216 119.03(17) y
C212 C211 C210 120.20(16) y
C216 C211 C210 120.77(17) y
C211 C212 C213 121.07(18) y
C211 C212 H212 119.5 ?
C213 C212 H212 119.5 ?
C214 C213 C212 119.3(2) y
C214 C213 H213 120.3 ?
C212 C213 H213 120.3 ?
O26 C214 C215 115.66(19) y
O26 C214 C213 124.1(2) y
C215 C214 C213 120.15(18) y
C214 C215 C216 120.55(19) y
C214 C215 H215 119.7 ?
C216 C215 H215 119.7 ?
C215 C216 C211 119.8(2) y
C215 C216 H216 120.1 ?
C211 C216 H216 120.1 ?
O26 C217 H21A 109.5 ?
O26 C217 H21B 109.5 ?
H21A C217 H21B 109.5 ?
O26 C217 H21C 109.5 ?
H21A C217 H21C 109.5 ?
H21B C217 H21C 109.5 ?

loop_
_geom_bond_atom_site_label_1
_geom_bond_atom_site_label_2
_geom_bond_distance
_geom_bond_publ_flag
O11 C13 1.4196(19) y
O11 H11 0.8400 ?
O12 C14 1.4361(19) y
O12 H12 0.8400 ?
O13 C15 1.4281(19) y
O13 H13 0.8400 ?
O14 C17 1.431(2) y
O14 H14 0.8400 ?
O15 C110 1.349(2) y
O15 C18 1.455(2) y
O16 C114 1.363(2) y
O16 C117 1.423(3) y
N11 C110 1.281(2) y
N11 C11 1.475(2) y
C12 N12 1.474(4) y
C12 C13 1.544(4) y
C12 C11 1.547(4) y
C12 H12b 1.0000 ?
N12 N13 1.216(4) y
N13 N14 1.155(5) y
C32 N32 1.471(3) y
C32 C13 1.543(3) y
C32 C11 1.548(3) y
C32 H12c 1.0000 ?
N32 N33 1.214(3) y
N33 N34 1.158(4) y
C11 C15 1.550(2) y
C11 C18 1.551(2) y
C13 C14 1.556(2) y
C13 H13a 1.0000 ?
C14 C17 1.528(2) y
C14 C15 1.560(2) y
C15 C16 1.512(2) y
C16 H16a 0.9800 ?
C16 H16b 0.9800 ?
C16 H16c 0.9800 ?
C17 H17a 0.9900 ?
C17 H17b 0.9900 ?
C18 C19 1.514(3) y
C18 H18 1.0000 ?
C19 H19a 0.9800 ?
C19 H19b 0.9800 ?
C19 H19c 0.9800 ?
C110 C111 1.469(3) y
C111 C112 1.384(3) y
C111 C116 1.398(2) y
C112 C113 1.388(3) y
C112 H112 0.9500 ?
C113 C114 1.392(3) y
C113 H113 0.9500 ?
C114 C115 1.388(3) y
C115 C116 1.386(3) y
C115 H115 0.9500 ?
C116 H116 0.9500 ?
C117 H11a 0.9800 ?
C117 H11b 0.9800 ?
C117 H11c 0.9800 ?
O21 C23 1.4254(19) y
O21 H21 0.8400 ?
O22 C24 1.4343(19) y
O22 H22 0.8400 ?
O23 C25 1.4334(19) y
O23 H23 0.8400 ?
O24 C27 1.429(2) y
O24 H24 0.8400 ?
O25 C210 1.355(2) y
O25 C28 1.460(2) y
O26 C214 1.363(2) y
O26 C217 1.414(3) y
N21 C210 1.281(2) y
N21 C21 1.476(2) y
N22 N43 1.219(5) y
N22 N23 1.225(2) y
N22 C22 1.4856(19) y
N23 N24 1.141(2) y
N43 N44 1.159(5) y
C21 C28 1.546(2) y
C21 C25 1.551(2) y
C21 C22 1.552(2) y
C22 C23 1.540(2) y
C22 H22a 1.0000 ?
C23 C24 1.560(2) y
C23 H23a 1.0000 ?
C24 C27 1.515(2) y
C24 C25 1.559(2) y
C25 C26 1.514(2) y
C26 H26a 0.9800 ?
C26 H26b 0.9800 ?
C26 H26c 0.9800 ?
C27 H27a 0.9900 ?
C27 H27b 0.9900 ?
C28 C29 1.509(3) y
C28 H28 1.0000 ?
C29 H29a 0.9800 ?
C29 H29b 0.9800 ?
C29 H29c 0.9800 ?
C210 C211 1.471(2) y
C211 C212 1.385(3) y
C211 C216 1.398(3) y
C212 C213 1.394(3) y
C212 H212 0.9500 ?
C213 C214 1.385(3) y
C213 H213 0.9500 ?
C214 C215 1.382(3) y
C215 C216 1.389(3) y
C215 H215 0.9500 ?
C216 H216 0.9500 ?
C217 H21a 0.9800 ?
C217 H21b 0.9800 ?
C217 H21c 0.9800 ?

loop_
_geom_hbond_atom_site_label_D
_geom_hbond_atom_site_label_H
_geom_hbond_atom_site_label_A
_geom_hbond_distance_DH
_geom_hbond_distance_HA
_geom_hbond_distance_DA
_geom_hbond_angle_DHA
_geom_hbond_site_symmetry_A
_geom_hbond_publ_flag
O11 H11 O24 0.84 1.81 2.6285(17) 164.6 1_455 y
O11 H11 O22 0.84 2.61 3.0546(17) 114.8 1_455 y
O12 H12 N11 0.84 2.15 2.8246(19) 137.4 . y
O13 H13 O21 0.84 1.99 2.7648(17) 153.6 1_556 y
O14 H14 O22 0.84 2.2 2.9687(17) 152.4 1_455 y
O14 H14 O11 0.84 2.35 2.8982(17) 123.3 . y
O21 H21 O14 0.84 1.86 2.6883(17) 168 1_654 y
O22 H22 N21 0.84 2.08 2.7778(19) 139.7 . y
O23 H23 O11 0.84 1.98 2.7950(16) 163.7 . y
O24 H24 O12 0.84 2.13 2.8861(17) 150.3 1_654 y
O24 H24 O21 0.84 2.44 2.9531(18) 120.1 . y

loop_
_geom_torsion_atom_site_label_1
_geom_torsion_atom_site_label_2
_geom_torsion_atom_site_label_3
_geom_torsion_atom_site_label_4
_geom_torsion
_geom_torsion_publ_flag
C13 C12 N12 N13 -23.0(17) y
C11 C12 N12 N13 98.5(15) y
C13 C32 N32 N33 -7.8(13) y
C11 C32 N32 N33 117.1(11) y
C32 N32 N33 N34 122(4) y
C110 N11 C11 C12 120.5(2) y
C110 N11 C11 C32 119.21(18) y
C110 N11 C11 C15 -129.74(15) y
C110 N11 C11 C18 -6.42(17) y
N12 C12 C11 N11 -54.0(5) y
C13 C12 C11 N11 73.5(5) y
N12 C12 C11 C32 -41(2) y
C13 C12 C11 C32 86(2) y
N12 C12 C11 C15 -171.0(5) y
C13 C12 C11 C15 -43.4(5) y
N12 C12 C11 C18 66.7(7) y
C13 C12 C11 C18 -165.7(3) y
N32 C32 C11 N11 -50.6(4) y
C13 C32 C11 N11 81.2(4) y
N32 C32 C11 C12 142(2) y
C13 C32 C11 C12 -87(2) y
N32 C32 C11 C15 -167.2(4) y
C13 C32 C11 C15 -35.4(4) y
N32 C32 C11 C18 67.1(5) y
C13 C32 C11 C18 -161.1(2) y
N32 C32 C13 O11 -94.4(6) y
C11 C32 C13 O11 136.8(3) y
N32 C32 C13 C12 -145(2) y
C11 C32 C13 C12 86(2) y
N32 C32 C13 C14 142.0(5) y
C11 C32 C13 C14 13.3(4) y
N12 C12 C13 O11 -92.7(8) y
C11 C12 C13 O11 142.5(4) y
N12 C12 C13 C32 38(2) y
C11 C12 C13 C32 -87(2) y
N12 C12 C13 C14 146.9(7) y
C11 C12 C13 C14 22.0(5) y
O11 C13 C14 O12 132.14(13) y
C32 C13 C14 O12 -104.3(3) y
C12 C13 C14 O12 -109.8(4) y
O11 C13 C14 C17 13.76(19) y
C32 C13 C14 C17 137.3(3) y
C12 C13 C14 C17 131.9(4) y
O11 C13 C14 C15 -109.67(14) y
C32 C13 C14 C15 13.9(3) y
C12 C13 C14 C15 8.4(4) y
N11 C11 C15 O13 175.40(13) y
C12 C11 C15 O13 -65.5(3) y
C32 C11 C15 O13 -69.9(3) y
C18 C11 C15 O13 57.88(17) y
N11 C11 C15 C16 52.99(18) y
C12 C11 C15 C16 172.1(3) y
C32 C11 C15 C16 167.7(3) y
C18 C11 C15 C16 -64.5(2) y
N11 C11 C15 C14 -71.06(15) y
C12 C11 C15 C14 48.0(3) y
C32 C11 C15 C14 43.7(3) y
C18 C11 C15 C14 171.43(14) y
O12 C14 C15 O13 -169.37(12) y
C17 C14 C15 O13 -50.75(17) y
C13 C14 C15 O13 73.15(15) y
O12 C14 C15 C16 -42.39(18) y
C17 C14 C15 C16 76.23(18) y
C13 C14 C15 C16 -159.88(14) y
O12 C14 C15 C11 81.86(15) y
C17 C14 C15 C11 -159.52(13) y
C13 C14 C15 C11 -35.63(15) y
O12 C14 C17 O14 -59.57(16) y
C13 C14 C17 O14 60.68(18) y
C15 C14 C17 O14 179.33(12) y
C110 O15 C18 C19 -134.33(16) y
C110 O15 C18 C11 -8.23(18) y
N11 C11 C18 O15 8.80(17) y
C12 C11 C18 O15 -116.6(4) y
C32 C11 C18 O15 -110.7(3) y
C15 C11 C18 O15 129.71(15) y
N11 C11 C18 C19 129.20(18) y
C12 C11 C18 C19 3.8(4) y
C32 C11 C18 C19 9.7(4) y
C15 C11 C18 C19 -109.90(19) y
C11 N11 C110 O15 1.3(2) y
C11 N11 C110 C111 -177.54(16) y
C18 O15 C110 N11 4.9(2) y
C18 O15 C110 C111 -176.18(15) y
N11 C110 C111 C112 -9.5(3) y
O15 C110 C111 C112 171.64(17) y
N11 C110 C111 C116 168.30(18) y
O15 C110 C111 C116 -10.5(2) y
C116 C111 C112 C113 -0.7(3) y
C110 C111 C112 C113 177.19(18) y
C111 C112 C113 C114 -0.8(3) y
C117 O16 C114 C115 -169.12(19) y
C117 O16 C114 C113 11.1(3) y
C112 C113 C114 O16 -177.83(18) y
C112 C113 C114 C115 2.4(3) y
O16 C114 C115 C116 177.60(18) y
C113 C114 C115 C116 -2.7(3) y
C114 C115 C116 C111 1.2(3) y
C112 C111 C116 C115 0.5(3) y
C110 C111 C116 C115 -177.40(18) y
N23 N22 N43 N44 65(9) y
C22 N22 N43 N44 -167(8) y
C210 N21 C21 C28 -9.31(17) y
C210 N21 C21 C25 -132.75(14) y
C210 N21 C21 C22 117.63(14) y
N43 N22 C22 C23 15.4(13) y
N23 N22 C22 C23 136.35(16) y
N43 N22 C22 C21 133.2(13) y
N23 N22 C22 C21 -105.88(18) y
N21 C21 C22 N22 -44.32(18) y
C28 C21 C22 N22 74.49(18) y
C25 C21 C22 N22 -160.32(14) y
N21 C21 C22 C23 76.37(15) y
C28 C21 C22 C23 -164.82(13) y
C25 C21 C22 C23 -39.63(15) y
N22 C22 C23 O21 -97.30(15) y
C21 C22 C23 O21 140.19(13) y
N22 C22 C23 C24 140.18(14) y
C21 C22 C23 C24 17.67(15) y
O21 C23 C24 O22 132.62(13) y
C22 C23 C24 O22 -106.42(14) y
O21 C23 C24 C27 13.4(2) y
C22 C23 C24 C27 134.38(14) y
O21 C23 C24 C25 -109.66(14) y
C22 C23 C24 C25 11.31(15) y
N21 C21 C25 O23 177.64(12) y
C28 C21 C25 O23 60.54(16) y
C22 C21 C25 O23 -66.79(14) y
N21 C21 C25 C26 55.01(19) y
C28 C21 C25 C26 -62.09(19) y
C22 C21 C25 C26 170.58(14) y
N21 C21 C25 C24 -69.25(14) y
C28 C21 C25 C24 173.65(13) y
C22 C21 C25 C24 46.33(14) y
O22 C24 C25 O23 -168.67(12) y
C27 C24 C25 O23 -49.70(17) y
C23 C24 C25 O23 74.11(15) y
O22 C24 C25 C26 -43.88(18) y
C27 C24 C25 C26 75.09(17) y
C23 C24 C25 C26 -161.09(14) y
O22 C24 C25 C21 81.23(14) y
C27 C24 C25 C21 -159.80(13) y
C23 C24 C25 C21 -35.98(14) y
O22 C24 C27 O24 -57.38(17) y
C25 C24 C27 O24 -178.34(12) y
C23 C24 C27 O24 63.34(18) y
C210 O25 C28 C29 -140.73(15) y
C210 O25 C28 C21 -12.87(15) y
N21 C21 C28 O25 13.37(15) y
C25 C21 C28 O25 133.88(13) y
C22 C21 C28 O25 -108.29(15) y
N21 C21 C28 C29 135.11(16) y
C25 C21 C28 C29 -104.38(18) y
C22 C21 C28 C29 13.5(2) y
C21 N21 C210 O25 1.13(19) y
C21 N21 C210 C211 -177.86(15) y
C28 O25 C210 N21 8.16(19) y
C28 O25 C210 C211 -172.76(14) y
N21 C210 C211 C212 -0.3(3) y
O25 C210 C211 C212 -179.34(16) y
N21 C210 C211 C216 178.77(17) y
O25 C210 C211 C216 -0.2(2) y
C216 C211 C212 C213 -1.5(3) y
C210 C211 C212 C213 177.62(17) y
C211 C212 C213 C214 0.2(3) y
C217 O26 C214 C215 -173.8(2) y
C217 O26 C214 C213 9.4(3) y
C212 C213 C214 O26 177.7(2) y
C212 C213 C214 C215 1.1(3) y
O26 C214 C215 C216 -177.8(2) y
C213 C214 C215 C216 -1.0(3) y
C214 C215 C216 C211 -0.4(3) y
C212 C211 C216 C215 1.6(3) y
C210 C211 C216 C215 -177.54(18) y
